data_9013689
loop_
_publ_author_name
'Nagashima, M.'
'Akasaka, M.'
'Minakawa, T.'
'Libowitzky, E.'
'Armbruster, T.'

_publ_section_title
;
 Sursassite: hydrogen bonding, cation order, and pumpellyite intergrowth
 Sample Number: 1
;
_journal_name_full 'American Mineralogist'
_journal_page_first 1440
_journal_page_last 1449
_journal_paper_doi 10.2138/am.2009.3223
_journal_volume 94
_journal_year 2009
_chemical_compound_source 'Falotta, Switzerland'
_chemical_formula_sum 'Al3 H3 Mn2 O14 Si3'
_chemical_name_mineral Sursassite
_space_group_IT_number 11
_symmetry_space_group_name_Hall '-P 2yb'
_symmetry_space_group_name_H-M 'P 1 21/m 1'
_cell_angle_alpha 90
_cell_angle_beta 109.011
_cell_angle_gamma 90
_cell_length_a 8.7201
_cell_length_b 5.8053
_cell_length_c 9.8075
_cell_formula_units_Z 2
_cell_volume 469.403
_database_code_amcsd 0004986
_exptl_crystal_density_diffrn 3.552
_cod_original_formula_sum 'Mn2 Al3 Si3 O14 H3'
_cod_database_code 9013689

loop_
_space_group_symop_operation_xyz
x,y,z
x,1/2-y,z
-x,1/2+y,-z
-x,-y,-z

loop_
_atom_site_label
_atom_site_fract_x
_atom_site_fract_y
_atom_site_fract_z
_atom_site_occupancy
Mn1 0.16884 0.25000 0.31355 1.00000
Mn2 0.27223 0.25000 0.67531 1.00000
Al1 0.50000 0.00000 0.50000 1.00000
Al2 0.50000 0.00000 0.00000 1.00000
Al3 0.00000 0.50000 0.00000 1.00000
Si1 0.30787 0.75000 0.19109 1.00000
Si2 0.20691 0.75000 0.80740 1.00000
Si3 0.15557 0.75000 0.49480 1.00000
O1 0.26080 0.51390 0.50130 1.00000
O2 0.19160 0.52480 0.16310 1.00000
O3 0.31460 0.51800 0.83320 1.00000
O4 0.41480 0.75000 0.08100 1.00000
O5 0.44910 0.75000 0.35170 1.00000
O6 0.08440 0.25000 0.92890 1.00000
O7 0.43790 0.25000 0.36900 1.00000
O8 0.07180 0.75000 0.89260 1.00000
O9 0.09020 0.75000 0.63600 1.00000
O10 -0.01030 0.75000 0.35730 1.00000
O11 0.41140 0.25000 0.07130 1.00000
H6A 0.05000 0.25000 0.82350 0.50000
H6B 0.20300 0.25000 0.95200 0.50000
H7 0.45400 0.25000 0.27500 1.00000
H11A 0.29400 0.25000 0.05200 0.50000
H11B 0.40000 0.25400 0.16800 0.25000

loop_
_cod_related_entry_id
_cod_related_entry_database
_cod_related_entry_code
1 AMCSD 0004986
